data_7205727
loop_
_publ_author_name
'Hou, Ke-Ling'
'Bai, Feng-Ying'
'Xing, Yong-Heng'
'Wang, Jian-Ling'
'Shi, Zhan'

_publ_section_title
;
 A novel family of 3D photoluminescent lanthanide--bta--flexible MOFs
 constructed from 1,2,4,5-benzenetetracarboxylic acid and different
 spanning of dicarboxylate acid ligands
;
_journal_issue 11
_journal_name_full CrystEngComm
_journal_page_first 3884
_journal_paper_doi 10.1039/c0ce00707b
_journal_volume 13
_journal_year 2011
_chemical_formula_sum 'C15 H18 Ho2 O17'
_chemical_formula_weight 800.15
_chemical_name_systematic
;
?
;
_space_group_IT_number 15
_symmetry_cell_setting monoclinic
_symmetry_space_group_name_Hall '-C 2yc'
_symmetry_space_group_name_H-M 'C 1 2/c 1'
_atom_sites_solution_hydrogens geom
_atom_sites_solution_primary direct
_atom_sites_solution_secondary difmap
_audit_creation_method SHELXL-97
_cell_angle_alpha 90.00
_cell_angle_beta 113.7770(10)
_cell_angle_gamma 90.00
_cell_formula_units_Z 4
_cell_length_a 18.7825(18)
_cell_length_b 7.7434(8)
_cell_length_c 14.6995(14)
_cell_measurement_reflns_used 2869
_cell_measurement_temperature 273(2)
_cell_measurement_theta_max 28.67
_cell_measurement_theta_min 2.37
_cell_volume 1956.4(3)
_computing_cell_refinement 'Bruker SMART'
_computing_data_collection 'Bruker SMART'
_computing_data_reduction 'Bruker SAINT'
_computing_molecular_graphics 'Bruker SHELXTL'
_computing_publication_material 'Bruker SHELXTL'
_computing_structure_refinement 'SHELXL-97 (Sheldrick, 1997)'
_computing_structure_solution 'SHELXS-97 (Sheldrick, 1990)'
_diffrn_ambient_temperature 273(2)
_diffrn_measured_fraction_theta_full 0.995
_diffrn_measured_fraction_theta_max 0.995
_diffrn_measurement_device_type 'Bruker SMART APEX'
_diffrn_measurement_method 'phi and omega scans'
_diffrn_radiation_monochromator graphite
_diffrn_radiation_source 'fine-focus sealed tube'
_diffrn_radiation_type MoK\a
_diffrn_radiation_wavelength 0.71073
_diffrn_reflns_av_R_equivalents 0.0235
_diffrn_reflns_av_sigmaI/netI 0.0272
_diffrn_reflns_limit_h_max 22
_diffrn_reflns_limit_h_min -21
_diffrn_reflns_limit_k_max 6
_diffrn_reflns_limit_k_min -9
_diffrn_reflns_limit_l_max 17
_diffrn_reflns_limit_l_min -15
_diffrn_reflns_number 4715
_diffrn_reflns_theta_full 25.00
_diffrn_reflns_theta_max 25.00
_diffrn_reflns_theta_min 2.37
_diffrn_standards_decay_% 0
_diffrn_standards_interval_count 0
_diffrn_standards_interval_time 0
_diffrn_standards_number 0
_exptl_absorpt_coefficient_mu 8.124
_exptl_absorpt_correction_T_max 0.6457
_exptl_absorpt_correction_T_min 0.2152
_exptl_absorpt_correction_type multi-scan
_exptl_absorpt_process_details 'SADABS (Sheldrick, 1996)'
_exptl_crystal_colour pink
_exptl_crystal_density_diffrn 2.717
_exptl_crystal_density_meas ?
_exptl_crystal_density_method 'not measured'
_exptl_crystal_description prismatic
_exptl_crystal_F_000 1512
_exptl_crystal_size_max 0.27
_exptl_crystal_size_mid 0.08
_exptl_crystal_size_min 0.06
_refine_diff_density_max 0.667
_refine_diff_density_min -0.652
_refine_diff_density_rms 0.122
_refine_ls_extinction_method none
_refine_ls_goodness_of_fit_ref 1.073
_refine_ls_hydrogen_treatment mixed
_refine_ls_matrix_type full
_refine_ls_number_parameters 172
_refine_ls_number_reflns 1710
_refine_ls_number_restraints 36
_refine_ls_restrained_S_all 1.062
_refine_ls_R_factor_all 0.0211
_refine_ls_R_factor_gt 0.0187
_refine_ls_shift/su_max 0.000
_refine_ls_shift/su_mean 0.000
_refine_ls_structure_factor_coef Fsqd
_refine_ls_weighting_details 'calc w=1/[\s^2^(Fo^2^)+(0.0192P)^2^+0.5901P] where P=(Fo^2^+2Fc^2^)/3'
_refine_ls_weighting_scheme calc
_refine_ls_wR_factor_gt 0.0412
_refine_ls_wR_factor_ref 0.0421
_reflns_number_gt 1583
_reflns_number_total 1710
_reflns_threshold_expression >2sigma(I)
_cod_data_source_file c0ce00707b.txt
_cod_data_source_block 1d
_cod_depositor_comments
;
The following automatic conversions were performed:
'_symmetry_cell_setting' value 'Monoclinic' changed to 'monoclinic'
according to '/home/saulius/struct/CIF-dictionaries/cif_core.dic'
dictionary named 'cif_core.dic' version 2.4.1 from 2010-06-29.

Automatic conversion script
Id: cif_fix_enum 1555 2011-01-17 13:19:09Z saulius 

The following automatic conversions were performed:

'_exptl_crystal_density_meas' value 'not measured' was changed to '?'
- the value is perceived as not measured.

Automatic conversion script
Id: cif_fix_values 3008 2015-01-20 13:52:24Z robertas 
;
_cod_original_sg_symbol_H-M C2/c
_cod_database_code 7205727

loop_
_symmetry_equiv_pos_as_xyz
'x, y, z'
'-x, y, -z+1/2'
'x+1/2, y+1/2, z'
'-x+1/2, y+1/2, -z+1/2'
'-x, -y, -z'
'x, -y, z-1/2'
'-x+1/2, -y+1/2, -z'
'x+1/2, -y+1/2, z-1/2'

loop_
_atom_site_label
_atom_site_type_symbol
_atom_site_fract_x
_atom_site_fract_y
_atom_site_fract_z
_atom_site_U_iso_or_equiv
_atom_site_adp_type
_atom_site_occupancy
_atom_site_symmetry_multiplicity
_atom_site_calc_flag
_atom_site_refinement_flags
_atom_site_disorder_assembly
_atom_site_disorder_group
H1WB H 0.113(3) 0.466(6) 0.109(4) 0.028(4) Uiso 1 1 d U . .
H1WA H 0.158(3) 0.435(6) 0.211(3) 0.027(4) Uiso 1 1 d U . .
H2WB H 0.235(3) 0.262(7) 0.117(3) 0.029(4) Uiso 1 1 d U . .
H2WA H 0.290(3) 0.308(8) 0.089(4) 0.027(4) Uiso 1 1 d U . .
O4 O 0.32011(16) 0.6923(4) -0.18184(19) 0.0189(6) Uani 1 1 d . . .
O3 O 0.31486(16) 0.4101(4) -0.2116(2) 0.0187(6) Uani 1 1 d . . .
Ho1 Ho 0.246496(10) 0.63449(2) 0.115349(12) 0.01214(8) Uani 1 1 d . . .
C1 C 0.4380(2) 0.5376(5) 0.0258(3) 0.0136(8) Uani 1 1 d . . .
C2 C 0.4244(2) 0.5172(5) -0.0743(3) 0.0157(9) Uani 1 1 d . . .
C3 C 0.5131(2) 0.5213(5) 0.0984(3) 0.0172(9) Uani 1 1 d . . .
H3 H 0.5217 0.5367 0.1647 0.021 Uiso 1 1 calc RU . .
C4 C 0.3740(2) 0.5730(5) 0.0607(3) 0.0156(9) Uani 1 1 d . . .
C5 C 0.3462(2) 0.5409(6) -0.1608(3) 0.0161(9) Uani 1 1 d . . .
C6 C 0.3642(2) 0.9708(5) 0.1232(3) 0.0187(9) Uani 1 1 d . . .
C7 C 0.4299(2) 1.0856(5) 0.1900(3) 0.0205(9) Uani 1 1 d . . .
H7A H 0.4131 1.1499 0.2345 0.025 Uiso 1 1 calc RU . .
H7B H 0.4437 1.1676 0.1500 0.025 Uiso 1 1 calc RU . .
C8 C 0.5000 0.9754(8) 0.2500 0.0195(13) Uani 1 2 d S . .
H8A H 0.5127 0.9017 0.2053 0.023 Uiso 0.50 1 calc PRU . .
H8B H 0.4873 0.9017 0.2947 0.023 Uiso 0.50 1 calc PRU . .
O1 O 0.38552(17) 0.5516(4) 0.1488(2) 0.0266(7) Uani 1 1 d . . .
O1W O 0.15329(18) 0.4604(4) 0.1493(2) 0.0229(7) Uani 1 1 d . . .
O2W O 0.2632(2) 0.3170(5) 0.0994(3) 0.0338(9) Uani 1 1 d . . .
O2 O 0.30709(16) 0.6225(3) -0.0027(2) 0.0175(6) Uani 1 1 d . . .
O3W O 0.0000 0.5000 0.0000 0.113(3) Uani 1 2 d S . .
O5 O 0.35173(17) 0.9650(4) 0.0333(2) 0.0236(7) Uani 1 1 d . . .
O6 O 0.32834(16) 0.8826(3) 0.1643(2) 0.0201(7) Uani 1 1 d . . .

loop_
_atom_site_aniso_label
_atom_site_aniso_U_11
_atom_site_aniso_U_22
_atom_site_aniso_U_33
_atom_site_aniso_U_23
_atom_site_aniso_U_13
_atom_site_aniso_U_12
O4 0.0174(15) 0.0211(16) 0.0179(15) 0.0021(13) 0.0069(13) 0.0051(13)
O3 0.0144(15) 0.0224(16) 0.0162(15) -0.0045(13) 0.0029(13) -0.0036(12)
Ho1 0.01033(11) 0.01650(12) 0.00951(11) 0.00029(7) 0.00393(8) 0.00121(7)
C1 0.010(2) 0.015(2) 0.017(2) -0.0008(16) 0.0072(17) 0.0019(16)
C2 0.014(2) 0.016(2) 0.015(2) -0.0010(17) 0.0033(17) 0.0009(16)
C3 0.013(2) 0.025(2) 0.011(2) -0.0033(17) 0.0027(17) 0.0035(17)
C4 0.015(2) 0.017(2) 0.014(2) 0.0004(17) 0.0050(18) 0.0053(17)
C5 0.012(2) 0.027(2) 0.013(2) -0.0005(18) 0.0091(18) 0.0005(18)
C6 0.012(2) 0.020(2) 0.022(2) -0.0005(18) 0.0047(19) 0.0089(17)
C7 0.015(2) 0.021(2) 0.020(2) -0.0004(18) 0.0020(19) -0.0015(18)
C8 0.015(3) 0.025(3) 0.017(3) 0.000 0.004(3) 0.000
O1 0.0178(17) 0.050(2) 0.0119(15) 0.0068(14) 0.0059(13) 0.0137(15)
O1W 0.0219(18) 0.0320(19) 0.0133(16) 0.0023(14) 0.0056(14) -0.0024(15)
O2W 0.038(3) 0.032(2) 0.040(2) 0.0001(16) 0.0254(19) 0.0021(18)
O2 0.0112(15) 0.0266(17) 0.0142(15) 0.0027(12) 0.0044(12) 0.0058(12)
O3W 0.038(4) 0.209(9) 0.087(5) 0.029(6) 0.020(4) 0.000(5)
O5 0.0213(17) 0.0354(19) 0.0140(15) -0.0024(13) 0.0069(13) -0.0085(14)
O6 0.0171(16) 0.0282(17) 0.0151(15) -0.0031(12) 0.0067(13) -0.0064(13)

loop_
_atom_type_symbol
_atom_type_description
_atom_type_scat_dispersion_real
_atom_type_scat_dispersion_imag
_atom_type_scat_source
C C 0.0033 0.0016 'International Tables Vol C Tables 4.2.6.8 and 6.1.1.4'
H H 0.0000 0.0000 'International Tables Vol C Tables 4.2.6.8 and 6.1.1.4'
O O 0.0106 0.0060 'International Tables Vol C Tables 4.2.6.8 and 6.1.1.4'
Ho Ho -0.2175 4.6783 'International Tables Vol C Tables 4.2.6.8 and 6.1.1.4'

loop_
_geom_angle_atom_site_label_1
_geom_angle_atom_site_label_2
_geom_angle_atom_site_label_3
_geom_angle
_geom_angle_site_symmetry_1
_geom_angle_site_symmetry_3
_geom_angle_publ_flag
C5 O4 Ho1 131.4(2) . 7_565 ?
C5 O3 Ho1 132.7(3) . 6_565 ?
O4 Ho1 O5 103.20(10) 7_565 7_565 ?
O4 Ho1 O3 77.36(9) 7_565 6_566 ?
O5 Ho1 O3 146.48(10) 7_565 6_566 ?
O4 Ho1 O6 78.30(10) 7_565 . ?
O5 Ho1 O6 135.57(10) 7_565 . ?
O3 Ho1 O6 77.80(9) 6_566 . ?
O4 Ho1 O1W 71.00(11) 7_565 . ?
O5 Ho1 O1W 69.29(10) 7_565 . ?
O3 Ho1 O1W 79.69(10) 6_566 . ?
O6 Ho1 O1W 145.13(10) . . ?
O4 Ho1 O2 144.68(9) 7_565 . ?
O5 Ho1 O2 75.04(9) 7_565 . ?
O3 Ho1 O2 123.65(9) 6_566 . ?
O6 Ho1 O2 79.36(9) . . ?
O1W Ho1 O2 135.50(10) . . ?
O4 Ho1 O2 72.12(9) 7_565 7_565 ?
O5 Ho1 O2 70.57(10) 7_565 7_565 ?
O3 Ho1 O2 137.60(9) 6_566 7_565 ?
O6 Ho1 O2 67.83(9) . 7_565 ?
O1W Ho1 O2 115.82(10) . 7_565 ?
O2 Ho1 O2 74.25(10) . 7_565 ?
O4 Ho1 O2W 136.24(10) 7_565 . ?
O5 Ho1 O2W 70.82(12) 7_565 . ?
O3 Ho1 O2W 85.61(12) 6_566 . ?
O6 Ho1 O2W 136.94(11) . . ?
O1W Ho1 O2W 66.40(11) . . ?
O2 Ho1 O2W 77.47(10) . . ?
O2 Ho1 O2W 136.66(11) 7_565 . ?
O4 Ho1 O1 139.27(10) 7_565 . ?
O5 Ho1 O1 117.27(10) 7_565 . ?
O3 Ho1 O1 71.63(9) 6_566 . ?
O6 Ho1 O1 69.95(10) . . ?
O1W Ho1 O1 126.43(10) . . ?
O2 Ho1 O1 52.20(9) . . ?
O2 Ho1 O1 115.93(9) 7_565 . ?
O2W Ho1 O1 67.14(12) . . ?
O4 Ho1 C4 151.26(11) 7_565 . ?
O5 Ho1 C4 96.70(10) 7_565 . ?
O3 Ho1 C4 97.18(10) 6_566 . ?
O6 Ho1 C4 72.98(10) . . ?
O1W Ho1 C4 136.45(11) . . ?
O2 Ho1 C4 26.58(10) . . ?
O2 Ho1 C4 95.78(10) 7_565 . ?
O2W Ho1 C4 70.05(11) . . ?
O1 Ho1 C4 25.62(10) . . ?
O4 Ho1 Ho1 108.53(7) 7_565 7_565 ?
O5 Ho1 Ho1 68.25(7) 7_565 7_565 ?
O3 Ho1 Ho1 144.17(7) 6_566 7_565 ?
O6 Ho1 Ho1 69.35(6) . 7_565 ?
O1W Ho1 Ho1 136.06(7) . 7_565 ?
O2 Ho1 Ho1 37.21(6) . 7_565 ?
O2 Ho1 Ho1 37.04(6) 7_565 7_565 ?
O2W Ho1 Ho1 108.73(8) . 7_565 ?
O1 Ho1 Ho1 83.75(6) . 7_565 ?
C4 Ho1 Ho1 60.23(8) . 7_565 ?
C3 C1 C2 119.7(3) . . ?
C3 C1 C4 117.2(3) . . ?
C2 C1 C4 123.1(3) . . ?
C3 C2 C1 118.6(4) 5_665 . ?
C3 C2 C5 116.4(3) 5_665 . ?
C1 C2 C5 124.9(3) . . ?
C2 C3 C1 121.7(3) 5_665 . ?
O1 C4 O2 120.5(3) . . ?
O1 C4 C1 120.3(3) . . ?
O2 C4 C1 119.2(3) . . ?
O1 C4 Ho1 62.6(2) . . ?
O2 C4 Ho1 57.89(19) . . ?
C1 C4 Ho1 176.6(3) . . ?
O3 C5 O4 124.2(4) . . ?
O3 C5 C2 117.7(4) . . ?
O4 C5 C2 117.9(4) . . ?
O5 C6 O6 125.1(4) . . ?
O5 C6 C7 117.7(4) . . ?
O6 C6 C7 117.1(4) . . ?
C6 C7 C8 109.6(3) . . ?
C7 C8 C7 111.6(5) . 2_655 ?
C4 O1 Ho1 91.8(2) . . ?
C4 O2 Ho1 95.5(2) . . ?
C4 O2 Ho1 137.5(2) . 7_565 ?
Ho1 O2 Ho1 105.75(10) . 7_565 ?
C6 O5 Ho1 137.7(3) . 7_565 ?
C6 O6 Ho1 133.7(3) . . ?

loop_
_geom_bond_atom_site_label_1
_geom_bond_atom_site_label_2
_geom_bond_distance
_geom_bond_site_symmetry_2
_geom_bond_publ_flag
O4 C5 1.260(5) . ?
O4 Ho1 2.303(3) 7_565 ?
O3 C5 1.256(5) . ?
O3 Ho1 2.367(3) 6_565 ?
Ho1 O4 2.303(3) 7_565 ?
Ho1 O5 2.349(3) 7_565 ?
Ho1 O3 2.367(3) 6_566 ?
Ho1 O6 2.383(3) . ?
Ho1 O1W 2.416(3) . ?
Ho1 O2 2.430(3) . ?
Ho1 O2 2.440(3) 7_565 ?
Ho1 O2W 2.501(4) . ?
Ho1 O1 2.537(3) . ?
Ho1 C4 2.856(4) . ?
Ho1 Ho1 3.8829(4) 7_565 ?
C1 C3 1.390(5) . ?
C1 C2 1.398(5) . ?
C1 C4 1.510(5) . ?
C2 C3 1.387(5) 5_665 ?
C2 C5 1.517(5) . ?
C3 C2 1.387(5) 5_665 ?
C4 O1 1.235(5) . ?
C4 O2 1.284(5) . ?
C6 O5 1.247(5) . ?
C6 O6 1.271(5) . ?
C6 C7 1.516(6) . ?
C7 C8 1.518(5) . ?
C8 C7 1.518(5) 2_655 ?
O2 Ho1 2.440(3) 7_565 ?
O5 Ho1 2.349(3) 7_565 ?
